data_4512372
loop_
_publ_author_name
'Shi, Chao'
'Wei, Bin'
'Zhang, Wen'

_publ_section_title
;
 Toward Understanding the Origin of Structural Phase Transition in
 Guanidinium Pyridinium 1,5-Naphthalenedisulfonate
;
_journal_issue 12
_journal_name_full 'Crystal Growth &amp; Design'
_journal_page_first 6570
_journal_paper_doi 10.1021/cg5014895
_journal_volume 14
_journal_year 2014
_chemical_formula_moiety 'C10 H6 O6 S2, C5 H9 N2, C H6 N3, H2 O'
_chemical_formula_sum 'C16 H23 N5 O7 S2'
_chemical_formula_weight 461.51
_chemical_name_systematic
; 
 ? 
;
_space_group_IT_number 62
_symmetry_cell_setting orthorhombic
_symmetry_space_group_name_Hall '-P 2ac 2n'
_symmetry_space_group_name_H-M 'P n m a'
_atom_sites_solution_hydrogens geom
_atom_sites_solution_primary direct
_atom_sites_solution_secondary difmap
_audit_creation_method SHELXL-97
_cell_angle_alpha 90.00
_cell_angle_beta 90.00
_cell_angle_gamma 90.00
_cell_formula_units_Z 4
_cell_length_a 18.712(4)
_cell_length_b 13.224(3)
_cell_length_c 8.1214(16)
_cell_measurement_reflns_used 3638
_cell_measurement_temperature 293(2)
_cell_measurement_theta_max 27.5
_cell_measurement_theta_min 3.0
_cell_volume 2009.6(7)
_computing_cell_refinement CrystalClear
_computing_data_collection 'CrystalClear (Rigaku, 2005)'
_computing_data_reduction CrystalClear
_computing_molecular_graphics SHELXTL
_computing_publication_material SHELXTL
_computing_structure_refinement SHELXTL
_computing_structure_solution 'SHELXTL (Sheldrick, 2008)'
_diffrn_ambient_temperature 293(2)
_diffrn_measured_fraction_theta_full 0.994
_diffrn_measured_fraction_theta_max 0.994
_diffrn_measurement_device_type 'Rigaku, SCXmini'
_diffrn_measurement_method '\w scans'
_diffrn_radiation_monochromator graphite
_diffrn_radiation_source 'fine-focus sealed tube'
_diffrn_radiation_type MoK\a
_diffrn_radiation_wavelength 0.71073
_diffrn_reflns_av_R_equivalents 0.0452
_diffrn_reflns_av_sigmaI/netI 0.0260
_diffrn_reflns_limit_h_max 24
_diffrn_reflns_limit_h_min -24
_diffrn_reflns_limit_k_max 17
_diffrn_reflns_limit_k_min -17
_diffrn_reflns_limit_l_max 10
_diffrn_reflns_limit_l_min -10
_diffrn_reflns_number 20352
_diffrn_reflns_theta_full 27.73
_diffrn_reflns_theta_max 27.73
_diffrn_reflns_theta_min 3.08
_diffrn_standards_decay_% 0
_diffrn_standards_interval_count 150
_diffrn_standards_interval_time 9
_exptl_absorpt_coefficient_mu 0.316
_exptl_absorpt_correction_T_max 0.525
_exptl_absorpt_correction_T_min 0.520
_exptl_absorpt_correction_type multi-scan
_exptl_absorpt_process_details 'CrystalClear (Rigaku, 2005)'
_exptl_crystal_colour Colorless
_exptl_crystal_density_diffrn 1.525
_exptl_crystal_density_method 'not measured'
_exptl_crystal_description block
_exptl_crystal_F_000 968
_exptl_crystal_size_max 0.20
_exptl_crystal_size_mid 0.20
_exptl_crystal_size_min 0.20
_refine_diff_density_max 0.462
_refine_diff_density_min -0.673
_refine_diff_density_rms 0.140
_refine_ls_extinction_method none
_refine_ls_goodness_of_fit_ref 1.119
_refine_ls_hydrogen_treatment mixed
_refine_ls_matrix_type full
_refine_ls_number_parameters 151
_refine_ls_number_reflns 2459
_refine_ls_number_restraints 0
_refine_ls_restrained_S_all 1.119
_refine_ls_R_factor_all 0.0654
_refine_ls_R_factor_gt 0.0531
_refine_ls_shift/su_max 0.000
_refine_ls_shift/su_mean 0.000
_refine_ls_structure_factor_coef Fsqd
_refine_ls_weighting_details 'calc w=1/[\s^2^(Fo^2^)+(0.0563P)^2^+1.3171P] where P=(Fo^2^+2Fc^2^)/3'
_refine_ls_weighting_scheme calc
_refine_ls_wR_factor_gt 0.1263
_refine_ls_wR_factor_ref 0.1328
_reflns_number_gt 2031
_reflns_number_total 2459
_reflns_threshold_expression >2sigma(I)
_cod_data_source_file cg5014895_si_002.cif
_cod_data_source_block 11EIM
_cod_depositor_comments 'Adding full bibliography for 4512336--4512373.cif.'
_cod_database_code 4512372

loop_
_symmetry_equiv_pos_as_xyz
'x, y, z'
'-x+1/2, -y, z+1/2'
'x+1/2, -y+1/2, -z+1/2'
'-x, y+1/2, -z'
'-x, -y, -z'
'x-1/2, y, -z-1/2'
'-x-1/2, y-1/2, z-1/2'
'x, -y-1/2, z'

loop_
_atom_site_label
_atom_site_type_symbol
_atom_site_fract_x
_atom_site_fract_y
_atom_site_fract_z
_atom_site_U_iso_or_equiv
_atom_site_adp_type
_atom_site_occupancy
_atom_site_symmetry_multiplicity
_atom_site_calc_flag
_atom_site_refinement_flags
N5 N -0.01463(14) 0.7500 0.3060(3) 0.0423(6) Uani 1 2 d S
H5C H -0.0583 0.7500 0.2599 0.051 Uiso 1 2 d SR
N6 N 0.09644(15) 0.7500 0.3335(5) 0.0525(8) Uani 1 2 d S
H6C H 0.1435 0.7500 0.3103 0.063 Uiso 1 2 d SR
C16 C 0.0683(2) 0.7500 0.4867(5) 0.0545(10) Uani 1 2 d S
H16A H 0.0936 0.7500 0.5853 0.065 Uiso 1 2 calc SR
C17 C -0.0014(2) 0.7500 0.4704(4) 0.0471(8) Uani 1 2 d S
H17A H -0.0351 0.7500 0.5547 0.057 Uiso 1 2 calc SR
C18 C 0.04541(18) 0.7500 0.2240(4) 0.0432(8) Uani 1 2 d S
C19 C 0.0561(3) 0.7500 0.0431(5) 0.0722(13) Uani 1 2 d S
H19A H 0.0835 0.6914 0.0140 0.087 Uiso 0.50 1 d PR
C20 C -0.0103(3) 0.7500 -0.0515(5) 0.0898(17) Uani 1 2 d S
H20A H 0.0002 0.7500 -0.1672 0.108 Uiso 1 2 d SR
H20B H -0.0372 0.6907 -0.0251 0.108 Uiso 0.50 1 d PR
N1 N 0.72073(11) 0.33560(16) 0.4136(3) 0.0488(5) Uani 1 1 d .
H1C H 0.7352 0.3943 0.3686 0.059 Uiso 1 1 d R
H1D H 0.6915 0.3360 0.5016 0.059 Uiso 1 1 d R
N2 N 0.78422(17) 0.2500 0.2224(4) 0.0529(8) Uani 1 2 d S
H2C H 0.7987 0.1911 0.1783 0.063 Uiso 0.50 1 d PR
C21 C 0.74193(15) 0.2500 0.3500(4) 0.0345(6) Uani 1 2 d S
H3B H 0.7990 0.1911 0.1777 0.041 Uiso 0.50 1 d PR
S1 S 0.84837(3) 0.52983(4) 0.27188(7) 0.0403(2) Uani 1 1 d .
O4 O 0.87017(10) 0.62153(14) 0.1913(2) 0.0614(6) Uani 1 1 d .
O5 O 0.77669(9) 0.53622(14) 0.3353(2) 0.0537(5) Uani 1 1 d .
O6 O 0.85912(10) 0.44204(16) 0.1717(2) 0.0583(5) Uani 1 1 d .
C1 C 1.08493(14) 0.4911(2) 0.2624(3) 0.0457(6) Uani 1 1 d .
H1A H 1.1067 0.4900 0.1594 0.055 Uiso 1 1 calc R
C2 C 1.01333(13) 0.50201(18) 0.2735(3) 0.0385(5) Uani 1 1 d .
H2A H 0.9862 0.5077 0.1779 0.046 Uiso 1 1 calc R
C3 C 0.97930(11) 0.50475(15) 0.4273(2) 0.0299(4) Uani 1 1 d .
C4 C 0.90460(11) 0.51698(15) 0.4459(3) 0.0326(4) Uani 1 1 d .
C5 C 0.87369(12) 0.51837(18) 0.5967(3) 0.0421(5) Uani 1 1 d .
H5B H 0.8244 0.5257 0.6058 0.051 Uiso 1 1 calc R
O8 O 0.27384(15) 0.2500 0.6924(5) 0.0835(10) Uani 1 2 d S
H8 H 0.2536 0.3035 0.6761 0.125 Uiso 1 1 d R

loop_
_atom_site_aniso_label
_atom_site_aniso_U_11
_atom_site_aniso_U_22
_atom_site_aniso_U_33
_atom_site_aniso_U_23
_atom_site_aniso_U_13
_atom_site_aniso_U_12
N5 0.0332(13) 0.0543(17) 0.0395(15) 0.000 -0.0064(11) 0.000
N6 0.0319(14) 0.0480(17) 0.078(2) 0.000 -0.0067(14) 0.000
C16 0.059(2) 0.053(2) 0.052(2) 0.000 -0.0205(18) 0.000
C17 0.053(2) 0.051(2) 0.0368(18) 0.000 -0.0058(15) 0.000
C18 0.0404(17) 0.0420(18) 0.0472(19) 0.000 -0.0003(14) 0.000
C19 0.067(3) 0.097(4) 0.053(2) 0.000 0.017(2) 0.000
C20 0.103(4) 0.132(5) 0.035(2) 0.000 0.005(2) 0.000
N1 0.0554(13) 0.0384(11) 0.0527(12) 0.0017(9) 0.0214(10) 0.0044(9)
N2 0.0560(19) 0.0568(19) 0.0458(17) 0.000 0.0247(14) 0.000
C21 0.0289(14) 0.0428(17) 0.0319(15) 0.000 0.0029(12) 0.000
S1 0.0351(3) 0.0411(3) 0.0449(3) 0.0146(2) -0.0126(2) -0.0068(2)
O4 0.0532(11) 0.0575(12) 0.0735(13) 0.0391(10) -0.0323(9) -0.0198(9)
O5 0.0331(9) 0.0612(12) 0.0666(12) 0.0142(9) -0.0109(8) -0.0011(8)
O6 0.0608(11) 0.0632(12) 0.0510(10) -0.0083(9) -0.0105(9) -0.0106(9)
C1 0.0432(13) 0.0600(15) 0.0338(11) 0.0043(11) 0.0071(9) 0.0082(11)
C2 0.0422(12) 0.0439(12) 0.0293(10) 0.0056(9) -0.0034(9) 0.0042(10)
C3 0.0329(10) 0.0258(9) 0.0311(10) 0.0067(8) -0.0023(8) 0.0045(8)
C4 0.0318(10) 0.0288(10) 0.0372(11) 0.0065(8) -0.0048(8) 0.0030(8)
C5 0.0341(11) 0.0469(13) 0.0453(13) 0.0041(10) 0.0034(9) 0.0067(10)
O8 0.0433(16) 0.093(2) 0.114(3) 0.000 -0.0071(17) 0.000

loop_
_atom_type_symbol
_atom_type_description
_atom_type_scat_dispersion_real
_atom_type_scat_dispersion_imag
_atom_type_scat_source
C C 0.0033 0.0016 'International Tables Vol C Tables 4.2.6.8 and 6.1.1.4'
H H 0.0000 0.0000 'International Tables Vol C Tables 4.2.6.8 and 6.1.1.4'
N N 0.0061 0.0033 'International Tables Vol C Tables 4.2.6.8 and 6.1.1.4'
O O 0.0106 0.0060 'International Tables Vol C Tables 4.2.6.8 and 6.1.1.4'
S S 0.1246 0.1234 'International Tables Vol C Tables 4.2.6.8 and 6.1.1.4'

loop_
_geom_angle_atom_site_label_1
_geom_angle_atom_site_label_2
_geom_angle_atom_site_label_3
_geom_angle
_geom_angle_site_symmetry_1
_geom_angle_site_symmetry_3
C18 N5 C17 110.2(3) . .
C18 N5 H5C 124.7 . .
C17 N5 H5C 125.1 . .
C18 N6 C16 110.0(3) . .
C18 N6 H6C 125.0 . .
C16 N6 H6C 125.0 . .
C17 C16 N6 107.2(3) . .
C17 C16 H16A 126.4 . .
N6 C16 H16A 126.4 . .
C16 C17 N5 106.3(3) . .
C16 C17 H17A 126.9 . .
N5 C17 H17A 126.9 . .
N6 C18 N5 106.4(3) . .
N6 C18 C19 125.2(4) . .
N5 C18 C19 128.4(3) . .
C20 C19 C18 114.0(4) . .
C20 C19 H19A 109.0 . .
C18 C19 H19A 108.5 . .
C19 C20 H20A 109.9 . .
C19 C20 H20B 109.2 . .
H20A C20 H20B 109.2 . .
C21 N1 H1C 119.7 . .
C21 N1 H1D 120.3 . .
H1C N1 H1D 120.0 . .
C21 N2 H2C 120.0 . .
C21 N2 H3B 120.3 . .
H2C N2 H3B 0.4 . .
N1 C21 N1 120.2(3) 8_565 .
N1 C21 N2 119.91(14) 8_565 .
N1 C21 N2 119.91(14) . .
O6 S1 O4 112.67(13) . .
O6 S1 O5 112.45(11) . .
O4 S1 O5 112.21(12) . .
O6 S1 C4 106.99(11) . .
O4 S1 C4 106.02(10) . .
O5 S1 C4 105.90(11) . .
C2 C1 C5 120.5(2) . 5_766
C2 C1 H1A 119.7 . .
C5 C1 H1A 119.7 5_766 .
C1 C2 C3 120.8(2) . .
C1 C2 H2A 119.6 . .
C3 C2 H2A 119.6 . .
C2 C3 C4 123.11(19) . .
C2 C3 C3 119.4(2) . 5_766
C4 C3 C3 117.5(2) . 5_766
C5 C4 C3 121.31(19) . .
C5 C4 S1 117.82(17) . .
C3 C4 S1 120.86(16) . .
C4 C5 C1 120.4(2) . 5_766
C4 C5 H5B 119.8 . .
C1 C5 H5B 119.8 5_766 .

loop_
_geom_bond_atom_site_label_1
_geom_bond_atom_site_label_2
_geom_bond_distance
_geom_bond_site_symmetry_2
N5 C18 1.306(4) .
N5 C17 1.358(4) .
N5 H5C 0.8993 .
N6 C18 1.304(5) .
N6 C16 1.352(5) .
N6 H6C 0.9001 .
C16 C17 1.310(5) .
C16 H16A 0.9300 .
C17 H17A 0.9300 .
C18 C19 1.483(5) .
C19 C20 1.461(7) .
C19 H19A 0.9589 .
C20 H20A 0.9598 .
C20 H20B 0.9563 .
N1 C21 1.306(2) .
N1 H1C 0.8999 .
N1 H1D 0.9003 .
N2 C21 1.304(4) .
N2 H2C 0.8991 .
N2 H3B 0.9024 .
C21 N1 1.306(2) 8_565
S1 O6 1.432(2) .
S1 O4 1.4372(17) .
S1 O5 1.4392(19) .
S1 C4 1.770(2) .
C1 C2 1.350(3) .
C1 C5 1.388(3) 5_766
C1 H1A 0.9300 .
C2 C3 1.403(3) .
C2 H2A 0.9300 .
C3 C4 1.415(3) .
C3 C3 1.418(4) 5_766
C4 C5 1.354(3) .
C5 C1 1.388(3) 5_766
C5 H5B 0.9300 .
O8 H8 0.8134 .

loop_
_geom_hbond_atom_site_label_D
_geom_hbond_atom_site_label_H
_geom_hbond_atom_site_label_A
_geom_hbond_distance_DH
_geom_hbond_distance_HA
_geom_hbond_distance_DA
_geom_hbond_angle_DHA
_geom_hbond_site_symmetry_A
N5 H5C O4 0.90 2.23 2.899(3) 130.4 1_455
N5 H5C O4 0.90 2.23 2.899(3) 130.4 8_475
N6 H6C O8 0.90 1.82 2.684(4) 160.3 2_564
N1 H1C O5 0.90 2.05 2.922(3) 163.3 .
N1 H1D O4 0.90 2.00 2.881(3) 164.1 2_665
N2 H2C O6 0.90 2.09 2.930(3) 154.4 8_565
N2 H2C O6 0.90 2.09 2.930(3) 154.4 8_565
O8 H8 O5 0.81 2.20 2.989(2) 165.1 5_666

loop_
_geom_torsion_atom_site_label_1
_geom_torsion_atom_site_label_2
_geom_torsion_atom_site_label_3
_geom_torsion_atom_site_label_4
_geom_torsion
_geom_torsion_site_symmetry_1
_geom_torsion_site_symmetry_4
C18 N6 C16 C17 0.0 . .
N6 C16 C17 N5 0.0 . .
C18 N5 C17 C16 0.0 . .
C16 N6 C18 N5 0.0 . .
C16 N6 C18 C19 180.0 . .
C17 N5 C18 N6 0.0 . .
C17 N5 C18 C19 180.0 . .
N6 C18 C19 C20 180.0 . .
N5 C18 C19 C20 0.0 . .
C5 C1 C2 C3 0.5(4) 5_766 .
C1 C2 C3 C4 179.4(2) . .
C1 C2 C3 C3 -0.5(4) . 5_766
C2 C3 C4 C5 179.4(2) . .
C3 C3 C4 C5 -0.8(4) 5_766 .
C2 C3 C4 S1 0.0(3) . .
C3 C3 C4 S1 179.83(19) 5_766 .
O6 S1 C4 C5 -122.01(19) . .
O4 S1 C4 C5 117.5(2) . .
O5 S1 C4 C5 -1.9(2) . .
O6 S1 C4 C3 57.4(2) . .
O4 S1 C4 C3 -63.0(2) . .
O5 S1 C4 C3 177.58(17) . .
C3 C4 C5 C1 0.7(4) . 5_766
S1 C4 C5 C1 -179.8(2) . 5_766
